data_7200928
loop_
_publ_author_name
'Clapham, Kate M.'
'Batsanov, Andrei S.'
'Bryce, Martin R.'
'Tarbit, Brian'

_publ_section_title
;
 Trifluoromethyl-substituted pyridyl- and pyrazolylboronic acids and
 esters: synthesis and Suzuki--Miyaura cross-coupling reactions
;
_journal_issue 10
_journal_name_full 'Organic &amp; Biomolecular Chemistry'
_journal_page_first 2155
_journal_page_last 2161
_journal_paper_doi 10.1039/b901024f
_journal_volume 7
_journal_year 2009
_chemical_formula_moiety 'C15 H10 F3 N5 O2'
_chemical_formula_sum 'C15 H10 F3 N5 O2'
_chemical_formula_weight 349.28
_chemical_melting_point 440.5(8)
_chemical_name_common
;5-(3-(trifluoromethyl)-1-phenyl-1H-pyrazol-5-yl)-3-
nitropyridin-2-amine
;
_chemical_name_systematic
; 5-{3-(trifluoromethyl)-1-phenyl-1H-pyrazol-5-yl}-
3-nitropyridin-2-amine
;
_space_group_IT_number 2
_symmetry_cell_setting triclinic
_symmetry_space_group_name_Hall '-P 1'
_symmetry_space_group_name_H-M 'P -1'
_atom_sites_solution_hydrogens difmap
_atom_sites_solution_primary direct
_atom_sites_solution_secondary difmap
_audit_creation_method SHELXL-97
_cell_angle_alpha 83.57(2)
_cell_angle_beta 82.56(3)
_cell_angle_gamma 85.02(3)
_cell_formula_units_Z 2
_cell_length_a 5.8768(8)
_cell_length_b 8.4512(12)
_cell_length_c 15.156(2)
_cell_measurement_reflns_used 5170
_cell_measurement_temperature 120(2)
_cell_measurement_theta_max 29.06
_cell_measurement_theta_min 2.43
_cell_volume 739.71(19)
_computing_cell_refinement 'SAINT version 7.46A (Bruker, 2007)'
_computing_data_collection 'SMART version 5.049 (Bruker, 1998)'
_computing_data_reduction 'SAINT version 7.46A (Bruker, 2007)'
_computing_molecular_graphics 'SHELXTL version 6.14 (Bruker, 2003)'
_computing_publication_material 'SHELXTL version 6.14 (Bruker, 2003)'
_computing_structure_refinement 'SHELXTL version 6.14 (Bruker, 2003)'
_computing_structure_solution 'SHELXTL version 6.14 (Bruker, 2003)'
_diffrn_ambient_temperature 120(2)
_diffrn_detector_area_resol_mean 8
_diffrn_measured_fraction_theta_full 0.985
_diffrn_measured_fraction_theta_max 0.985
_diffrn_measurement_device_type 'Siemens SMART 1K CCD area detector'
_diffrn_measurement_method '\w scans'
_diffrn_radiation_monochromator graphite
_diffrn_radiation_source 'fine-focus sealed tube'
_diffrn_radiation_type MoK\a
_diffrn_radiation_wavelength 0.71073
_diffrn_reflns_av_R_equivalents 0.0187
_diffrn_reflns_av_sigmaI/netI 0.0239
_diffrn_reflns_limit_h_max 7
_diffrn_reflns_limit_h_min -7
_diffrn_reflns_limit_k_max 11
_diffrn_reflns_limit_k_min -11
_diffrn_reflns_limit_l_max 19
_diffrn_reflns_limit_l_min -20
_diffrn_reflns_number 8679
_diffrn_reflns_theta_full 29.06
_diffrn_reflns_theta_max 29.06
_diffrn_reflns_theta_min 1.36
_diffrn_standards_number 0
_exptl_absorpt_coefficient_mu 0.134
_exptl_absorpt_correction_type none
_exptl_crystal_colour yellow
_exptl_crystal_density_diffrn 1.568
_exptl_crystal_density_method 'not measured'
_exptl_crystal_description plate
_exptl_crystal_F_000 356
_exptl_crystal_size_max 0.4
_exptl_crystal_size_mid 0.4
_exptl_crystal_size_min 0.1
_refine_diff_density_max 0.330
_refine_diff_density_min -0.229
_refine_diff_density_rms 0.044
_refine_ls_extinction_method none
_refine_ls_goodness_of_fit_ref 1.028
_refine_ls_hydrogen_treatment refall
_refine_ls_matrix_type full
_refine_ls_number_parameters 266
_refine_ls_number_reflns 3896
_refine_ls_number_restraints 0
_refine_ls_restrained_S_all 1.028
_refine_ls_R_factor_all 0.0432
_refine_ls_R_factor_gt 0.0342
_refine_ls_shift/su_max 0.000
_refine_ls_shift/su_mean 0.000
_refine_ls_structure_factor_coef Fsqd
_refine_ls_weighting_details 'calc w=1/[\s^2^(Fo^2^)+(0.0471P)^2^+0.2192P] where P=(Fo^2^+2Fc^2^)/3'
_refine_ls_weighting_scheme calc
_refine_ls_wR_factor_gt 0.0893
_refine_ls_wR_factor_ref 0.0940
_reflns_number_gt 3259
_reflns_number_total 3896
_reflns_threshold_expression I>2\s(I)
_cod_data_source_file b901024f.txt
_cod_data_source_block 36
_cod_depositor_comments
;
The following automatic conversions were performed:
'_symmetry_cell_setting' value 'Triclinic' changed to 'triclinic'
according to '/home/saulius/struct/CIF-dictionaries/cif_core.dic'
dictionary named 'cif_core.dic' version 2.4.1 from 2010-06-29.

Automatic conversion script
Id: cif_fix_enum 1527 2010-12-29 10:47:43Z saulius 
;
_cod_original_cell_volume 739.74(18)
_cod_database_code 7200928

loop_
_symmetry_equiv_pos_as_xyz
'x, y, z'
'-x, -y, -z'

loop_
_atom_site_label
_atom_site_type_symbol
_atom_site_fract_x
_atom_site_fract_y
_atom_site_fract_z
_atom_site_U_iso_or_equiv
_atom_site_adp_type
_atom_site_occupancy
_atom_site_symmetry_multiplicity
_atom_site_calc_flag
_atom_site_refinement_flags
_atom_site_disorder_assembly
_atom_site_disorder_group
F1 F -0.09484(14) 0.95666(9) 0.10237(5) 0.03292(19) Uani 1 1 d . . .
F2 F -0.10735(14) 1.03884(8) 0.23279(5) 0.03150(18) Uani 1 1 d . . .
F3 F -0.34655(13) 0.87341(10) 0.20904(6) 0.0375(2) Uani 1 1 d . . .
O1 O 0.81624(17) 0.01945(10) 0.43393(6) 0.0307(2) Uani 1 1 d . . .
O2 O 0.48195(17) 0.02974(10) 0.38671(7) 0.0301(2) Uani 1 1 d . . .
N1 N 0.76139(17) 0.51583(11) 0.42716(6) 0.0203(2) Uani 1 1 d . . .
N2 N 0.96210(19) 0.28744(13) 0.47916(7) 0.0248(2) Uani 1 1 d . . .
H1N H 1.041(3) 0.349(2) 0.5049(11) 0.032(4) Uiso 1 1 d . . .
H2N H 0.994(3) 0.185(2) 0.4815(12) 0.044(5) Uiso 1 1 d . . .
N3 N 0.64548(18) 0.09495(11) 0.40560(6) 0.0225(2) Uani 1 1 d . . .
N11 N 0.23975(16) 0.55736(11) 0.20156(6) 0.01908(19) Uani 1 1 d . . .
N12 N 0.08208(16) 0.65943(11) 0.16259(7) 0.0210(2) Uani 1 1 d . . .
C1 C -0.1272(2) 0.91057(14) 0.19031(8) 0.0226(2) Uani 1 1 d . . .
C2 C 0.79155(19) 0.35311(13) 0.43381(7) 0.0192(2) Uani 1 1 d . . .
C3 C 0.6393(2) 0.26815(12) 0.39406(7) 0.0186(2) Uani 1 1 d . . .
C4 C 0.4750(2) 0.34884(13) 0.34425(7) 0.0190(2) Uani 1 1 d . . .
H4 H 0.380(2) 0.2857(17) 0.3189(10) 0.023(3) Uiso 1 1 d . . .
C5 C 0.45844(19) 0.51502(12) 0.33322(7) 0.0182(2) Uani 1 1 d . . .
C6 C 0.6037(2) 0.59114(13) 0.37892(7) 0.0198(2) Uani 1 1 d . . .
H6 H 0.593(2) 0.7079(18) 0.3756(10) 0.023(3) Uiso 1 1 d . . .
C13 C 0.04060(19) 0.77549(13) 0.21597(7) 0.0190(2) Uani 1 1 d . . .
C14 C 0.1676(2) 0.75161(13) 0.28929(8) 0.0202(2) Uani 1 1 d . . .
H14 H 0.166(3) 0.8185(19) 0.3373(11) 0.029(4) Uiso 1 1 d . . .
C15 C 0.29562(19) 0.60789(12) 0.27806(7) 0.0180(2) Uani 1 1 d . . .
C21 C 0.3543(2) 0.43500(13) 0.14911(7) 0.0197(2) Uani 1 1 d . . .
C22 C 0.5828(2) 0.44669(14) 0.11351(8) 0.0227(2) Uani 1 1 d . . .
H22 H 0.666(3) 0.5329(18) 0.1289(10) 0.026(4) Uiso 1 1 d . . .
C23 C 0.6820(2) 0.33893(15) 0.05418(8) 0.0271(3) Uani 1 1 d . . .
H23 H 0.838(3) 0.351(2) 0.0261(11) 0.034(4) Uiso 1 1 d . . .
C24 C 0.5539(2) 0.22243(15) 0.03158(9) 0.0297(3) Uani 1 1 d . . .
H24 H 0.623(3) 0.157(2) -0.0116(11) 0.033(4) Uiso 1 1 d . . .
C25 C 0.3282(3) 0.21010(15) 0.06927(10) 0.0316(3) Uani 1 1 d . . .
H25 H 0.236(3) 0.133(2) 0.0530(12) 0.042(5) Uiso 1 1 d . . .
C26 C 0.2261(2) 0.31674(14) 0.12886(9) 0.0262(2) Uani 1 1 d . . .
H26 H 0.073(3) 0.3127(19) 0.1534(10) 0.029(4) Uiso 1 1 d . . .

loop_
_atom_site_aniso_label
_atom_site_aniso_U_11
_atom_site_aniso_U_22
_atom_site_aniso_U_33
_atom_site_aniso_U_23
_atom_site_aniso_U_13
_atom_site_aniso_U_12
F1 0.0400(5) 0.0306(4) 0.0247(4) 0.0046(3) -0.0064(3) 0.0110(3)
F2 0.0385(4) 0.0201(3) 0.0348(4) -0.0042(3) -0.0054(3) 0.0070(3)
F3 0.0197(4) 0.0337(4) 0.0559(5) 0.0062(4) -0.0048(3) 0.0032(3)
O1 0.0422(5) 0.0185(4) 0.0323(5) -0.0002(3) -0.0161(4) 0.0074(4)
O2 0.0356(5) 0.0186(4) 0.0379(5) -0.0021(3) -0.0087(4) -0.0060(3)
N1 0.0239(5) 0.0165(4) 0.0215(5) -0.0003(3) -0.0077(4) -0.0013(3)
N2 0.0291(6) 0.0187(5) 0.0286(5) -0.0010(4) -0.0141(4) 0.0019(4)
N3 0.0315(5) 0.0156(4) 0.0202(5) -0.0008(3) -0.0048(4) 0.0005(4)
N11 0.0187(5) 0.0173(4) 0.0221(5) -0.0021(3) -0.0078(4) 0.0019(3)
N12 0.0189(5) 0.0200(4) 0.0241(5) -0.0010(4) -0.0076(4) 0.0036(3)
C1 0.0220(6) 0.0203(5) 0.0238(6) 0.0009(4) -0.0025(4) 0.0025(4)
C2 0.0226(6) 0.0176(5) 0.0172(5) 0.0000(4) -0.0040(4) 0.0001(4)
C3 0.0241(5) 0.0135(4) 0.0181(5) -0.0007(4) -0.0038(4) 0.0002(4)
C4 0.0217(5) 0.0168(5) 0.0191(5) -0.0014(4) -0.0046(4) -0.0019(4)
C5 0.0198(5) 0.0162(5) 0.0184(5) -0.0004(4) -0.0043(4) 0.0001(4)
C6 0.0227(6) 0.0158(5) 0.0212(5) -0.0002(4) -0.0060(4) -0.0010(4)
C13 0.0177(5) 0.0171(5) 0.0213(5) 0.0005(4) -0.0025(4) 0.0004(4)
C14 0.0218(5) 0.0177(5) 0.0211(5) -0.0011(4) -0.0042(4) 0.0003(4)
C15 0.0189(5) 0.0163(5) 0.0191(5) 0.0000(4) -0.0048(4) -0.0020(4)
C21 0.0227(5) 0.0166(5) 0.0202(5) -0.0019(4) -0.0079(4) 0.0031(4)
C22 0.0222(6) 0.0233(5) 0.0235(5) -0.0014(4) -0.0091(4) 0.0012(4)
C23 0.0242(6) 0.0308(6) 0.0252(6) -0.0014(5) -0.0070(5) 0.0086(5)
C24 0.0387(7) 0.0222(5) 0.0282(6) -0.0067(5) -0.0099(5) 0.0116(5)
C25 0.0402(7) 0.0202(5) 0.0372(7) -0.0081(5) -0.0112(6) -0.0014(5)
C26 0.0255(6) 0.0220(5) 0.0323(6) -0.0046(5) -0.0072(5) -0.0010(4)

loop_
_atom_type_symbol
_atom_type_description
_atom_type_scat_dispersion_real
_atom_type_scat_dispersion_imag
_atom_type_scat_source
C C 0.0033 0.0016 'International Tables Vol C Tables 4.2.6.8 and 6.1.1.4'
H H 0.0000 0.0000 'International Tables Vol C Tables 4.2.6.8 and 6.1.1.4'
N N 0.0061 0.0033 'International Tables Vol C Tables 4.2.6.8 and 6.1.1.4'
O O 0.0106 0.0060 'International Tables Vol C Tables 4.2.6.8 and 6.1.1.4'
F F 0.0171 0.0103 'International Tables Vol C Tables 4.2.6.8 and 6.1.1.4'

loop_
_geom_angle_atom_site_label_1
_geom_angle_atom_site_label_2
_geom_angle_atom_site_label_3
_geom_angle
_geom_angle_site_symmetry_1
_geom_angle_site_symmetry_3
_geom_angle_publ_flag
C6 N1 C2 119.80(10) . . ?
C2 N2 H1N 119.2(11) . . ?
C2 N2 H2N 118.9(12) . . ?
H1N N2 H2N 121.8(16) . . ?
O2 N3 O1 122.91(10) . . ?
O2 N3 C3 118.64(10) . . ?
O1 N3 C3 118.46(10) . . ?
N12 N11 C15 112.54(9) . . ?
N12 N11 C21 116.65(9) . . ?
C15 N11 C21 129.43(9) . . ?
C13 N12 N11 103.89(9) . . ?
F1 C1 F3 106.35(10) . . ?
F1 C1 F2 107.15(9) . . ?
F3 C1 F2 106.92(10) . . ?
F1 C1 C13 111.52(10) . . ?
F3 C1 C13 112.93(10) . . ?
F2 C1 C13 111.62(10) . . ?
N2 C2 N1 116.00(10) . . ?
N2 C2 C3 125.65(10) . . ?
N1 C2 C3 118.34(10) . . ?
C4 C3 C2 120.86(10) . . ?
C4 C3 N3 117.45(10) . . ?
C2 C3 N3 121.67(10) . . ?
C3 C4 C5 119.58(10) . . ?
C3 C4 H4 117.0(9) . . ?
C5 C4 H4 123.4(9) . . ?
C4 C5 C6 116.53(10) . . ?
C4 C5 C15 122.43(10) . . ?
C6 C5 C15 121.04(9) . . ?
N1 C6 C5 124.61(10) . . ?
N1 C6 H6 115.7(8) . . ?
C5 C6 H6 119.7(8) . . ?
N12 C13 C14 113.19(10) . . ?
N12 C13 C1 117.24(10) . . ?
C14 C13 C1 129.56(11) . . ?
C15 C14 C13 103.97(10) . . ?
C15 C14 H14 127.4(9) . . ?
C13 C14 H14 128.6(9) . . ?
N11 C15 C14 106.41(10) . . ?
N11 C15 C5 122.47(10) . . ?
C14 C15 C5 131.11(10) . . ?
C26 C21 C22 121.73(11) . . ?
C26 C21 N11 118.53(11) . . ?
C22 C21 N11 119.47(10) . . ?
C21 C22 C23 118.64(11) . . ?
C21 C22 H22 118.9(9) . . ?
C23 C22 H22 122.4(9) . . ?
C24 C23 C22 120.22(12) . . ?
C24 C23 H23 120.6(10) . . ?
C22 C23 H23 119.1(10) . . ?
C25 C24 C23 120.39(12) . . ?
C25 C24 H24 121.8(10) . . ?
C23 C24 H24 117.7(10) . . ?
C24 C25 C26 120.18(12) . . ?
C24 C25 H25 121.5(11) . . ?
C26 C25 H25 118.3(11) . . ?
C21 C26 C25 118.80(12) . . ?
C21 C26 H26 119.6(10) . . ?
C25 C26 H26 121.5(10) . . ?

loop_
_geom_bond_atom_site_label_1
_geom_bond_atom_site_label_2
_geom_bond_distance
_geom_bond_site_symmetry_2
_geom_bond_publ_flag
F1 C1 1.3400(14) . ?
F2 C1 1.3420(14) . ?
F3 C1 1.3406(14) . ?
O1 N3 1.2400(13) . ?
O2 N3 1.2279(14) . ?
N1 C6 1.3293(14) . ?
N1 C2 1.3653(14) . ?
N2 C2 1.3347(15) . ?
N2 H1N 0.878(17) . ?
N2 H2N 0.872(19) . ?
N3 C3 1.4524(14) . ?
N11 N12 1.3566(13) . ?
N11 C15 1.3669(14) . ?
N11 C21 1.4420(15) . ?
N12 C13 1.3270(15) . ?
C1 C13 1.4936(16) . ?
C2 C3 1.4239(16) . ?
C3 C4 1.3877(15) . ?
C4 C5 1.3920(14) . ?
C4 H4 0.948(15) . ?
C5 C6 1.4038(16) . ?
C5 C15 1.4698(15) . ?
C6 H6 0.979(15) . ?
C13 C14 1.4038(16) . ?
C14 C15 1.3875(15) . ?
C14 H14 0.969(16) . ?
C21 C26 1.3858(17) . ?
C21 C22 1.3881(17) . ?
C22 C23 1.3906(18) . ?
C22 H22 0.975(15) . ?
C23 C24 1.3873(19) . ?
C23 H23 0.968(17) . ?
C24 C25 1.383(2) . ?
C24 H24 0.931(17) . ?
C25 C26 1.3915(19) . ?
C25 H25 0.950(18) . ?
C26 H26 0.931(16) . ?

loop_
_geom_hbond_atom_site_label_D
_geom_hbond_atom_site_label_H
_geom_hbond_atom_site_label_A
_geom_hbond_distance_DH
_geom_hbond_distance_HA
_geom_hbond_distance_DA
_geom_hbond_angle_DHA
_geom_hbond_site_symmetry_A
N2 H1N N1 0.878(17) 2.126(18) 3.0025(16) 176.1(15) 2_766
N2 H2N O1 0.872(19) 2.057(19) 2.6778(15) 127.4(15) .
N2 H2N O1 0.872(19) 2.323(19) 3.0416(15) 139.8(16) 2_756
